data_4061372
_journal_name_full Organometallics
_journal_paper_doi 10.1021/om0342659
_journal_year 2004
_chemical_formula_sum 'C28 H29 Cl2 Fe3 O15 P Pd Pt3'
_chemical_formula_weight 1566.60
_space_group_IT_number 11
_symmetry_cell_setting monoclinic
_symmetry_space_group_name_Hall '-P 2yb'
_symmetry_space_group_name_H-M 'P 1 21/m 1'
_cell_angle_alpha 90.00
_cell_angle_beta 108.8950(10)
_cell_angle_gamma 90.00
_cell_formula_units_Z 2
_cell_length_a 10.0725(6)
_cell_length_b 16.8032(10)
_cell_length_c 12.7612(8)
_cell_measurement_temperature 150(2)
_cell_volume 2043.4(2)
_diffrn_ambient_temperature 150(2)
_exptl_crystal_density_diffrn 2.546
_cod_depositor_comments
;
The following automatic conversions were performed:
'_symmetry_cell_setting' value 'Monoclinic' changed to 'monoclinic'
according to '/home/saulius/struct/CIF-dictionaries/cif_core.dic'
dictionary named 'cif_core.dic' version 2.4.1 from 2010-06-29.

Automatic conversion script
Id: cif_fix_enum 1527 2010-12-29 10:47:43Z saulius 
;
_cod_original_sg_symbol_H-M 'P 21/m'
_cod_database_code 4061372

loop_
_symmetry_equiv_pos_as_xyz
'x, y, z'
'-x, y+1/2, -z'
'-x, -y, -z'
'x, -y-1/2, z'

loop_
_atom_site_label
_atom_site_type_symbol
_atom_site_fract_x
_atom_site_fract_y
_atom_site_fract_z
_atom_site_U_iso_or_equiv
_atom_site_adp_type
_atom_site_occupancy
_atom_site_symmetry_multiplicity
_atom_site_calc_flag
_atom_site_refinement_flags
_atom_site_disorder_assembly
_atom_site_disorder_group
Pt1 Pt 0.74151(6) 0.2500 0.06014(4) 0.01865(15) Uani 1 2 d S . .
Pt2 Pt 0.97466(4) 0.17211(2) 0.14886(3) 0.01764(13) Uani 1 1 d . . .
Pd1 Pd 1.09203(12) 0.2500 0.35052(9) 0.0232(3) Uani 1 2 d S . .
Fe1 Fe 0.75324(15) 0.09795(8) 0.03109(11) 0.0218(3) Uani 1 1 d . . .
Fe2 Fe 1.2112(2) 0.2500 0.18532(17) 0.0224(4) Uani 1 2 d S . .
P1 P 1.0783(5) 0.2500 0.5314(3) 0.0267(9) Uani 1 2 d S . .
O10 O 0.4283(12) 0.2500 -0.0232(10) 0.040(3) Uani 1 2 d S . .
O11 O 0.7126(9) 0.0859(5) 0.2496(6) 0.039(2) Uani 1 1 d . . .
O12 O 0.8367(11) 0.1582(5) -0.1569(7) 0.046(2) Uani 1 1 d . . .
O13 O 0.4638(9) 0.0621(5) -0.1049(7) 0.049(2) Uani 1 1 d . . .
O14 O 0.8590(10) -0.0643(5) 0.0301(7) 0.046(2) Uani 1 1 d . . .
O20 O 1.1285(11) 0.0202(6) 0.2404(9) 0.059(3) Uani 1 1 d . . .
O21 O 1.4062(10) 0.1212(6) 0.1820(9) 0.059(3) Uani 1 1 d . . .
O22 O 1.0932(12) 0.2500 -0.0593(9) 0.034(3) Uani 1 2 d S . .
O40 O 1.3879(14) 0.2500 0.4189(11) 0.060(4) Uani 1 2 d S . .
C10 C 0.5455(17) 0.2500 0.0047(13) 0.031(4) Uani 1 2 d S . .
C11 C 0.7306(11) 0.0946(6) 0.1674(9) 0.026(2) Uani 1 1 d . . .
C12 C 0.8069(12) 0.1371(7) -0.0818(9) 0.031(3) Uani 1 1 d . . .
C13 C 0.5764(12) 0.0756(7) -0.0516(9) 0.030(2) Uani 1 1 d . . .
C14 C 0.8156(12) -0.0016(7) 0.0303(9) 0.029(2) Uani 1 1 d . . .
C20 C 1.0714(13) 0.0773(7) 0.2045(9) 0.033(3) Uani 1 1 d . . .
C21 C 1.3325(12) 0.1711(8) 0.1845(10) 0.037(3) Uani 1 1 d . . .
C22 C 1.1262(16) 0.2500 0.0328(12) 0.023(3) Uani 1 2 d S . .
C40 C 1.2777(19) 0.2500 0.3453(13) 0.041(4) Uani 1 2 d S . .
C41 C 0.892(2) 0.2190(13) 0.5150(17) 0.030(5) Uani 0.50 1 d P . .
C42 C 0.835(2) 0.2500 0.6097(14) 0.046(5) Uani 1 2 d S . .
H42A H 0.7405 0.2324 0.5961 0.069 Uiso 0.50 1 d PR . .
H42B H 0.8939 0.2293 0.6794 0.069 Uiso 0.50 1 d PR . .
H42C H 0.8383 0.3071 0.6117 0.069 Uiso 0.50 1 d PR . .
C43 C 0.881(3) 0.1294(14) 0.499(2) 0.039(6) Uani 0.50 1 d P . .
H43A H 0.7875 0.1122 0.4900 0.059 Uiso 0.50 1 d PR . .
H43B H 0.9055 0.1147 0.4346 0.059 Uiso 0.50 1 d PR . .
H43C H 0.9454 0.1046 0.5633 0.059 Uiso 0.50 1 d PR . .
C44 C 0.795(2) 0.2500 0.4063(14) 0.040(4) Uani 1 2 d S . .
H44A H 0.7002 0.2345 0.3973 0.060 Uiso 0.50 1 d PR . .
H44B H 0.8010 0.3070 0.4052 0.060 Uiso 0.50 1 d PR . .
H44C H 0.8226 0.2283 0.3469 0.060 Uiso 0.50 1 d PR . .
C45 C 1.108(3) 0.3595(14) 0.5894(18) 0.036(6) Uani 0.50 1 d P . .
C46 C 0.982(3) 0.4093(14) 0.519(2) 0.047(7) Uani 0.50 1 d P . .
H46A H 0.9934 0.4633 0.5452 0.070 Uiso 0.50 1 d PR . .
H46B H 0.9737 0.4081 0.4422 0.070 Uiso 0.50 1 d PR . .
H46C H 0.8983 0.3874 0.5286 0.070 Uiso 0.50 1 d PR . .
C47 C 1.2262(15) 0.3935(7) 0.5680(11) 0.047(3) Uani 1 1 d . . .
H47A H 1.2394 0.4468 0.5966 0.070 Uiso 1 1 d R . .
H47B H 1.3083 0.3625 0.6043 0.070 Uiso 1 1 d R . .
H47C H 1.2110 0.3945 0.4898 0.070 Uiso 1 1 d R . .
C48 C 1.139(2) 0.3549(13) 0.7219(13) 0.095(8) Uani 1 1 d . . .
H48A H 1.1543 0.4074 0.7529 0.143 Uiso 1 1 d R . .
H48B H 1.0598 0.3313 0.7367 0.143 Uiso 1 1 d R . .
H48C H 1.2206 0.3228 0.7547 0.143 Uiso 1 1 d R . .
C49 C 1.206(3) 0.1804(13) 0.632(2) 0.036(6) Uani 0.50 1 d P . .
C50 C 1.355(2) 0.2206(13) 0.6747(15) 0.033(6) Uani 0.50 1 d P . .
H50D H 1.4203 0.1856 0.7256 0.050 Uiso 0.50 1 d PR . .
H50A H 1.3876 0.2317 0.6133 0.050 Uiso 0.50 1 d PR . .
H50B H 1.3485 0.2694 0.7117 0.050 Uiso 0.50 1 d PR . .
C1 C 0.519(6) 0.054(4) 0.440(5) 0.137(19) Uiso 0.50 1 d P . .
H1A H 0.4612 0.1024 0.4196 0.164 Uiso 0.50 1 calc PR . .
H1B H 0.5941 0.0542 0.4059 0.164 Uiso 0.50 1 calc PR . .
Cl1 Cl 0.587(2) 0.0371(15) 0.5928(18) 0.373(11) Uiso 1 1 d . . .

loop_
_atom_site_aniso_label
_atom_site_aniso_U_11
_atom_site_aniso_U_22
_atom_site_aniso_U_33
_atom_site_aniso_U_23
_atom_site_aniso_U_13
_atom_site_aniso_U_12
Pt1 0.0178(3) 0.0149(3) 0.0229(3) 0.000 0.0061(2) 0.000
Pt2 0.0196(2) 0.0129(2) 0.0207(2) -0.00039(14) 0.00692(15) 0.00067(15)
Pd1 0.0262(6) 0.0242(6) 0.0192(5) 0.000 0.0075(5) 0.000
Fe1 0.0252(8) 0.0161(8) 0.0248(7) -0.0024(6) 0.0088(6) -0.0051(6)
Fe2 0.0183(11) 0.0261(12) 0.0240(10) 0.000 0.0086(8) 0.000
P1 0.042(3) 0.018(2) 0.0219(19) 0.000 0.0131(18) 0.000
O10 0.024(7) 0.040(7) 0.052(7) 0.000 0.007(6) 0.000
O11 0.050(5) 0.040(5) 0.032(4) -0.007(4) 0.021(4) -0.011(4)
O12 0.082(7) 0.032(5) 0.031(4) -0.004(4) 0.028(5) -0.013(4)
O13 0.037(5) 0.046(6) 0.048(5) 0.007(4) -0.010(4) -0.019(4)
O14 0.068(6) 0.025(5) 0.049(5) -0.007(4) 0.026(5) 0.006(4)
O20 0.059(7) 0.031(5) 0.074(7) 0.010(5) 0.002(5) 0.012(5)
O21 0.045(6) 0.052(6) 0.081(7) 0.000(5) 0.023(5) 0.022(5)
O22 0.034(7) 0.041(7) 0.029(6) 0.000 0.014(5) 0.000
O40 0.037(8) 0.105(13) 0.040(7) 0.000 0.016(7) 0.000
C10 0.021(9) 0.034(10) 0.030(8) 0.000 -0.001(7) 0.000
C11 0.028(6) 0.015(5) 0.034(6) -0.009(4) 0.008(5) -0.006(4)
C12 0.040(7) 0.022(6) 0.031(6) -0.008(5) 0.013(5) -0.002(5)
C13 0.029(7) 0.028(6) 0.030(6) 0.005(5) 0.005(5) -0.004(5)
C14 0.036(7) 0.027(7) 0.028(6) -0.006(5) 0.016(5) -0.005(5)
C20 0.036(7) 0.023(6) 0.037(6) 0.003(5) 0.007(5) 0.004(5)
C21 0.022(6) 0.046(8) 0.042(7) 0.002(6) 0.010(5) -0.002(6)
C22 0.026(8) 0.016(7) 0.027(8) 0.000 0.009(6) 0.000
C40 0.036(11) 0.064(13) 0.021(8) 0.000 0.005(8) 0.000
C41 0.030(13) 0.034(12) 0.031(11) -0.003(8) 0.018(10) -0.006(9)
C42 0.038(11) 0.071(14) 0.036(9) 0.000 0.020(8) 0.000
C43 0.038(15) 0.027(14) 0.040(14) 0.010(11) -0.005(11) -0.002(11)
C44 0.052(12) 0.036(10) 0.034(9) 0.000 0.016(8) 0.000
C45 0.054(17) 0.017(12) 0.029(12) -0.011(9) 0.003(11) -0.014(12)
C46 0.07(2) 0.012(12) 0.052(16) -0.005(11) 0.008(14) 0.004(12)
C47 0.072(10) 0.019(6) 0.049(7) 0.000(5) 0.019(7) -0.011(6)
C48 0.135(18) 0.119(17) 0.054(10) -0.057(11) 0.062(11) -0.069(14)
C49 0.059(18) 0.011(11) 0.044(14) 0.003(10) 0.027(13) 0.005(11)
C50 0.015(10) 0.052(16) 0.014(9) 0.009(8) -0.021(7) 0.030(9)

loop_
_geom_bond_atom_site_label_1
_geom_bond_atom_site_label_2
_geom_bond_distance
_geom_bond_site_symmetry_2
_geom_bond_publ_flag
Pt1 C10 1.869(16) . ?
Pt1 Fe1 2.5898(14) . ?
Pt1 Fe1 2.5898(14) 4_565 ?
Pt1 Pt2 2.6053(6) 4_565 ?
Pt1 Pt2 2.6053(6) . ?
Pt2 C20 1.882(11) . ?
Pt2 Fe1 2.5719(14) . ?
Pt2 Pt2 2.6175(7) 4_565 ?
Pt2 Fe2 2.6248(18) . ?
Pt2 Pd1 2.7861(10) . ?
Pd1 C40 1.893(18) . ?
Pd1 P1 2.357(4) . ?
Pd1 Fe2 2.743(2) . ?
Pd1 Pt2 2.7861(10) 4_565 ?
Fe1 C14 1.788(12) . ?
Fe1 C13 1.791(11) . ?
Fe1 C12 1.818(11) . ?
Fe1 C11 1.827(11) . ?
Fe2 C21 1.804(13) 4_565 ?
Fe2 C21 1.804(13) . ?
Fe2 C22 1.856(15) . ?
Fe2 C40 1.932(16) . ?
Fe2 Pt2 2.6248(18) 4_565 ?
P1 C41 1.89(2) . ?
P1 C41 1.89(2) 4_565 ?
P1 C49 1.90(2) 4_565 ?
P1 C49 1.90(2) . ?
P1 C45 1.97(2) . ?
P1 C45 1.97(2) 4_565 ?
O10 C10 1.118(18) . ?
O11 C11 1.131(12) . ?
O12 C12 1.149(13) . ?
O13 C13 1.141(13) . ?
O14 C14 1.142(13) . ?
O20 C20 1.136(14) . ?
O21 C21 1.128(15) . ?
O22 C22 1.112(17) . ?
O40 C40 1.20(2) . ?
C41 C41 1.04(4) 4_565 ?
C41 C44 1.51(3) . ?
C41 C43 1.52(3) . ?
C41 C42 1.58(2) . ?
C42 C41 1.58(2) 4_565 ?
C43 C46 1.16(4) 4_565 ?
C44 C41 1.51(3) 4_565 ?
C45 C49 1.17(4) 4_565 ?
C45 C47 1.42(3) . ?
C45 C46 1.55(4) . ?
C45 C48 1.62(3) . ?
C46 C43 1.16(4) 4_565 ?
C47 C49 1.53(2) 4_565 ?
C48 C49 1.62(3) 4_565 ?
C49 C45 1.17(4) 4_565 ?
C49 C47 1.53(2) 4_565 ?
C49 C50 1.57(3) . ?
C49 C48 1.62(3) 4_565 ?
C50 C50 0.99(5) 4_565 ?
C1 Cl1 1.83(6) 3_656 ?
C1 Cl1 1.87(5) . ?
Cl1 C1 1.83(6) 3_656 ?
